data_7216253
loop_
_publ_author_name
'Fujiyama, Shinjiro'
'Seino, Shintaro'
'Kamiya, Natsumi'
'Nishi, Koji'
'Yoza, Kenji'
'Yokomori, Yoshinobu'

_publ_section_title
;
 Adsorption structures of non-aromatic hydrocarbons on silicalite-1 using
 the single-crystal X-ray diffraction method.
;
_journal_issue 30
_journal_name_full 'Physical chemistry chemical physics : PCCP'
_journal_page_first 15839
_journal_page_last 15845
_journal_paper_doi 10.1039/c4cp01860e
_journal_volume 16
_journal_year 2014
_chemical_formula_sum 'C7.1 H0 O48 Si24'
_chemical_formula_weight 1528
_chemical_name_systematic
; 
 ? 
;
_space_group_IT_number 14
_symmetry_cell_setting monoclinic
_symmetry_space_group_name_Hall '-P 2yn'
_symmetry_space_group_name_H-M 'P 1 21/n 1'
_atom_sites_solution_hydrogens none
_atom_sites_solution_primary direct
_atom_sites_solution_secondary difmap
_audit_creation_method SHELXL-97
_cell_angle_alpha 90.00
_cell_angle_beta 89.97(4)
_cell_angle_gamma 90.00
_cell_formula_units_Z 4
_cell_length_a 13.33(3)
_cell_length_b 20.04(4)
_cell_length_c 19.81(4)
_cell_measurement_temperature 296(2)
_cell_volume 5292(19)
_computing_cell_refinement 'Bruker XSCANS'
_computing_data_collection 'Bruker XSCANS'
_computing_data_reduction 'Bruker SHELXTL'
_computing_molecular_graphics 'Bruker SHELXTL'
_computing_publication_material 'Bruker SHELXTL'
_computing_structure_refinement 'SHELXL-97 (Sheldrick, 1997)'
_computing_structure_solution 'SHELXS-97 (Sheldrick, 1990)'
_diffrn_ambient_temperature 296(2)
_diffrn_measured_fraction_theta_full 0.939
_diffrn_measured_fraction_theta_max 0.939
_diffrn_measurement_device_type 'Bruker P4'
_diffrn_measurement_method '\w scans'
_diffrn_radiation_monochromator graphite
_diffrn_radiation_source 'fine-focus sealed tube'
_diffrn_radiation_type MoK\a
_diffrn_radiation_wavelength 0.71073
_diffrn_reflns_av_R_equivalents 0.1316
_diffrn_reflns_av_sigmaI/netI 0.1521
_diffrn_reflns_limit_h_max 17
_diffrn_reflns_limit_h_min -17
_diffrn_reflns_limit_k_max 25
_diffrn_reflns_limit_k_min -25
_diffrn_reflns_limit_l_max 26
_diffrn_reflns_limit_l_min -26
_diffrn_reflns_number 62211
_diffrn_reflns_theta_full 28.70
_diffrn_reflns_theta_max 28.70
_diffrn_reflns_theta_min 1.02
_exptl_absorpt_coefficient_mu 0.684
_exptl_absorpt_correction_T_max 0.9653
_exptl_absorpt_correction_T_min 0.8990
_exptl_absorpt_correction_type analytical
_exptl_crystal_density_diffrn 1.878
_exptl_crystal_density_method 'not measured'
_exptl_crystal_F_000 3000
_exptl_crystal_size_max 0.16
_exptl_crystal_size_mid 0.09
_exptl_crystal_size_min 0.05
_refine_diff_density_max 0.686
_refine_diff_density_min -0.675
_refine_diff_density_rms 0.148
_refine_ls_extinction_method none
_refine_ls_goodness_of_fit_ref 0.835
_refine_ls_hydrogen_treatment none
_refine_ls_matrix_type full
_refine_ls_number_parameters 676
_refine_ls_number_reflns 12818
_refine_ls_number_restraints 15
_refine_ls_restrained_S_all 0.840
_refine_ls_R_factor_all 0.1506
_refine_ls_R_factor_gt 0.0550
_refine_ls_shift/su_max 0.001
_refine_ls_shift/su_mean 0.000
_refine_ls_structure_factor_coef Fsqd
_refine_ls_weighting_details 'calc w=1/[\s^2^(Fo^2^)+(0.0467P)^2^+0.0000P] where P=(Fo^2^+2Fc^2^)/3'
_refine_ls_weighting_scheme calc
_refine_ls_wR_factor_gt 0.1114
_refine_ls_wR_factor_ref 0.1353
_reflns_number_gt 5423
_reflns_number_total 12818
_reflns_threshold_expression >2sigma(I)
_cod_data_source_file c4cp01860e1.cif
_cod_data_source_block f_2butyne_7d_mo
_cod_depositor_comments
;
The following automatic conversions were performed:

'_symmetry_cell_setting' value 'Monoclinic' changed to 'monoclinic'
according to
/usr/data/users/saulius/crontab/automatic-downloads/rss-feeds/RSC/lib/dictionaries/cif_core.dic
dictionary named 'cif_core.dic' version 2.4.2 from
2011-04-26.

'_exptl_absorpt_correction_type' value 'Analytical'
changed to 'analytical' according to
/usr/data/users/saulius/crontab/automatic-downloads/rss-feeds/RSC/lib/dictionaries/cif_core.dic
dictionary named 'cif_core.dic' version 2.4.2 from 2011-04-26.

Automatic conversion script
Id: cif_fix_values 2281 2013-09-26 08:29:07Z andrius 

 Adding full bibliography for 7216252--7216267.cif.
;
_cod_original_sg_symbol_H-M P2(1)/n
_cod_database_code 7216253

loop_
_symmetry_equiv_pos_as_xyz
'x, y, z'
'-x+1/2, y+1/2, -z+1/2'
'-x, -y, -z'
'x-1/2, -y-1/2, z-1/2'

loop_
_atom_site_label
_atom_site_type_symbol
_atom_site_fract_x
_atom_site_fract_y
_atom_site_fract_z
_atom_site_U_iso_or_equiv
_atom_site_adp_type
_atom_site_occupancy
_atom_site_symmetry_multiplicity
_atom_site_calc_flag
_atom_site_refinement_flags
_atom_site_disorder_assembly
_atom_site_disorder_group
C101 C 0.492(2) 1.0010(16) 0.0075(12) 0.27(2) Uiso 0.483(16) 1 d PGU . 1
C102 C 0.4964(16) 0.9987(11) 0.0811(12) 0.143(16) Uiso 0.483(16) 1 d PGU . 1
C103 C 0.5002(12) 0.9969(8) 0.1421(12) 0.19(2) Uiso 0.483(16) 1 d PGU . 1
C104 C 0.5047(9) 0.9946(6) 0.2157(12) 0.152(18) Uiso 0.483(16) 1 d PGU . 1
C201 C 0.492(3) 1.0014(19) 0.5145(12) 0.098(17) Uiso 0.326(13) 1 d PGU . 2
C202 C 0.504(2) 1.0026(15) 0.4413(12) 0.087(15) Uiso 0.326(13) 1 d PGU . 2
C203 C 0.5137(18) 1.0036(11) 0.3806(12) 0.14(2) Uiso 0.326(13) 1 d PGU . 2
C204 C 0.5258(12) 1.0048(7) 0.3073(12) 0.17(3) Uiso 0.326(13) 1 d PGU . 2
C301 C 0.8452(11) 0.8262(10) 0.2588(13) 0.41(3) Uiso 0.655(12) 1 d PGU A 3
C302 C 0.8552(15) 0.7537(11) 0.2553(15) 0.45(3) Uiso 0.655(12) 1 d PGU A 3
C303 C 0.8635(18) 0.6936(11) 0.2524(17) 0.86(6) Uiso 0.655(12) 1 d PGU A 3
C304 C 0.874(2) 0.6212(11) 0.249(2) 0.70(5) Uiso 0.655(12) 1 d PGU A 3
C401 C 0.8646(9) 0.8963(11) 0.2590(13) 0.19(3) Uiso 0.319(10) 1 d PGU B 4
C402 C 0.7820(9) 0.9439(9) 0.2540(12) 0.31(4) Uiso 0.319(10) 1 d PGU B 4
C403 C 0.7136(9) 0.9834(8) 0.2499(12) 0.38(5) Uiso 0.319(10) 1 d PGU B 4
C404 C 0.6311(10) 1.0310(6) 0.2449(12) 0.25(3) Uiso 0.319(10) 1 d PGU B 4
Si1 Si 0.32485(19) 0.42056(11) -0.05600(14) 0.0136(5) Uani 1 1 d . . .
Si2 Si 0.1716(2) 0.31138(13) -0.03060(11) 0.0154(5) Uani 1 1 d . . .
Si3 Si -0.04686(19) 0.27943(12) -0.06217(14) 0.0153(5) Uani 1 1 d . . .
Si4 Si -0.03400(18) 0.12354(12) -0.06288(13) 0.0137(6) Uani 1 1 d . . .
Si5 Si 0.1786(2) 0.07568(11) -0.02814(12) 0.0127(6) Uani 1 1 d . . .
Si6 Si 0.31864(19) 0.19289(12) -0.05617(13) 0.0153(5) Uani 1 1 d . . .
Si7 Si 0.3221(2) 0.42445(12) 0.17163(13) 0.0128(6) Uani 1 1 d . . .
Si8 Si 0.17752(19) 0.31054(13) 0.12708(12) 0.0149(5) Uani 1 1 d . . .
Si9 Si -0.03354(19) 0.27341(12) 0.17539(12) 0.0140(6) Uani 1 1 d . . .
Si10 Si -0.0307(2) 0.11963(12) 0.17577(12) 0.0142(6) Uani 1 1 d . . .
Si11 Si 0.1793(2) 0.07107(11) 0.12943(13) 0.0145(6) Uani 1 1 d . . .
Si12 Si 0.3170(2) 0.18931(13) 0.16696(12) 0.0143(5) Uani 1 1 d . . .
Si13 Si 0.33617(19) 0.42725(11) 0.55780(15) 0.0138(5) Uani 1 1 d . . .
Si14 Si 0.1903(2) 0.31129(13) 0.52765(11) 0.0158(6) Uani 1 1 d . . .
Si15 Si -0.02812(18) 0.27795(12) 0.56124(14) 0.0143(5) Uani 1 1 d . . .
Si16 Si -0.03152(18) 0.12188(12) 0.56379(14) 0.0140(6) Uani 1 1 d . . .
Si17 Si 0.1816(2) 0.07053(12) 0.52748(12) 0.0134(6) Uani 1 1 d . . .
Si18 Si 0.32137(19) 0.18654(11) 0.56235(13) 0.0137(5) Uani 1 1 d . . .
Si19 Si 0.3182(2) 0.42375(12) 0.32777(13) 0.0148(6) Uani 1 1 d . . .
Si20 Si 0.17482(19) 0.31107(13) 0.36949(13) 0.0148(5) Uani 1 1 d . . .
Si21 Si -0.0407(2) 0.27370(12) 0.33081(12) 0.0143(6) Uani 1 1 d . . .
Si22 Si -0.0355(2) 0.11899(13) 0.32952(13) 0.0153(6) Uani 1 1 d . . .
Si23 Si 0.1790(2) 0.07156(11) 0.36936(13) 0.0133(5) Uani 1 1 d . . .
Si24 Si 0.30449(19) 0.19174(13) 0.32115(11) 0.0151(5) Uani 1 1 d . . .
O1 O 0.2272(5) 0.3756(3) -0.0582(4) 0.0307(16) Uani 1 1 d . . .
O2 O 0.0634(4) 0.3083(3) -0.0646(3) 0.0241(14) Uani 1 1 d . . .
O3 O -0.0438(5) 0.2018(3) -0.0507(3) 0.0403(17) Uani 1 1 d . . .
O4 O 0.0818(4) 0.1035(3) -0.0657(3) 0.0230(15) Uani 1 1 d . . .
O5 O 0.2728(4) 0.1201(3) -0.0467(3) 0.0247(16) Uani 1 1 d . . .
O6 O 0.2303(5) 0.2456(3) -0.0481(4) 0.0349(17) Uani 1 1 d . . .
O7 O 0.2318(5) 0.3749(3) 0.1549(3) 0.033(2) Uani 1 1 d . . .
O8 O 0.0730(5) 0.3048(3) 0.1642(3) 0.0309(16) Uani 1 1 d . . .
O9 O -0.0304(5) 0.1963(3) 0.1553(3) 0.0270(17) Uani 1 1 d . . .
O10 O 0.0780(5) 0.0898(3) 0.1673(3) 0.0312(17) Uani 1 1 d . . .
O11 O 0.2680(5) 0.1197(3) 0.1518(3) 0.0265(17) Uani 1 1 d . . .
O12 O 0.2443(5) 0.2464(3) 0.1402(3) 0.0364(18) Uani 1 1 d . . .
O13 O 0.1601(5) 0.3172(3) 0.0489(3) 0.0444(19) Uani 1 1 d . . .
O14 O 0.1598(4) 0.0778(3) 0.0505(3) 0.0281(15) Uani 1 1 d . . .
O15 O 0.3808(5) 0.4147(3) -0.1257(3) 0.0296(18) Uani 1 1 d . . .
O16 O 0.3959(6) 0.3969(4) 0.0034(3) 0.044(2) Uani 1 1 d . . .
O17 O 0.4198(5) 0.4013(3) 0.1336(3) 0.0272(17) Uani 1 1 d . . .
O18 O 0.3656(4) 0.1987(3) -0.1294(3) 0.0249(15) Uani 1 1 d . . .
O19 O 0.4042(5) 0.2054(3) -0.0026(3) 0.0331(17) Uani 1 1 d . . .
O20 O 0.4206(4) 0.1954(3) 0.1282(3) 0.0273(15) Uani 1 1 d . . .
O21 O 0.2029(4) 0.0017(2) -0.0523(3) 0.0211(14) Uani 1 1 d . . .
O22 O 0.2094(5) -0.0032(3) 0.1484(3) 0.0279(18) Uani 1 1 d . . .
O23 O 0.3458(3) 0.4233(2) 0.2504(4) 0.0289(12) Uani 1 1 d . . .
O24 O 0.3410(3) 0.1966(2) 0.2460(3) 0.0274(12) Uani 1 1 d . . .
O25 O -0.0625(3) 0.2828(2) 0.2527(3) 0.0230(12) Uani 1 1 d . . .
O26 O -0.0658(3) 0.1103(2) 0.2526(3) 0.0196(11) Uani 1 1 d . . .
O27 O 0.2443(5) 0.3765(3) 0.5530(4) 0.0348(18) Uani 1 1 d . . .
O28 O 0.0775(4) 0.3129(3) 0.5543(3) 0.0249(14) Uani 1 1 d . . .
O29 O -0.0132(5) 0.2002(3) 0.5658(3) 0.0363(17) Uani 1 1 d . . .
O30 O 0.0709(4) 0.0842(3) 0.5544(4) 0.0291(15) Uani 1 1 d . . .
O31 O 0.2598(5) 0.1197(3) 0.5641(3) 0.0251(16) Uani 1 1 d . . .
O32 O 0.2470(5) 0.2486(3) 0.5593(3) 0.0308(16) Uani 1 1 d . . .
O33 O 0.2244(5) 0.3778(3) 0.3416(3) 0.0294(18) Uani 1 1 d . . .
O34 O 0.0588(4) 0.3132(3) 0.3541(3) 0.0238(15) Uani 1 1 d . . .
O35 O -0.0251(5) 0.1964(3) 0.3482(3) 0.0263(17) Uani 1 1 d . . .
O36 O 0.0694(5) 0.0840(3) 0.3429(3) 0.038(2) Uani 1 1 d . . .
O37 O 0.2560(6) 0.1201(3) 0.3339(3) 0.0335(19) Uani 1 1 d . . .
O38 O 0.2228(5) 0.2476(3) 0.3340(3) 0.0315(17) Uani 1 1 d . . .
O39 O 0.1941(5) 0.3060(4) 0.4489(3) 0.0453(17) Uani 1 1 d . . .
O40 O 0.1833(5) 0.0837(3) 0.4484(3) 0.0346(16) Uani 1 1 d . . .
O41 O 0.3924(5) 0.4192(3) 0.6286(3) 0.0312(18) Uani 1 1 d . . .
O42 O 0.4126(5) 0.4132(3) 0.4984(3) 0.0293(16) Uani 1 1 d . . .
O43 O 0.4144(5) 0.3973(3) 0.3683(3) 0.0274(17) Uani 1 1 d . . .
O44 O 0.3855(4) 0.1891(3) 0.6296(3) 0.0242(15) Uani 1 1 d . . .
O45 O 0.3935(5) 0.1867(3) 0.4980(3) 0.0305(17) Uani 1 1 d . . .
O46 O -0.0998(5) 0.2962(4) -0.1311(3) 0.0365(18) Uani 1 1 d . . .
O47 O 0.2092(5) -0.0042(3) 0.5442(3) 0.0227(16) Uani 1 1 d . . .
O48 O 0.2109(5) -0.0027(3) 0.3516(3) 0.0268(17) Uani 1 1 d . . .

loop_
_atom_site_aniso_label
_atom_site_aniso_U_11
_atom_site_aniso_U_22
_atom_site_aniso_U_33
_atom_site_aniso_U_23
_atom_site_aniso_U_13
_atom_site_aniso_U_12
Si1 0.0205(14) 0.0093(10) 0.0109(11) -0.0012(11) 0.0026(13) 0.0026(10)
Si2 0.0216(14) 0.0111(12) 0.0134(11) 0.0003(10) 0.0021(10) -0.0019(12)
Si3 0.0202(14) 0.0135(11) 0.0122(13) -0.0020(10) -0.0008(11) -0.0019(10)
Si4 0.0157(14) 0.0147(12) 0.0106(13) -0.0005(11) -0.0029(12) -0.0016(10)
Si5 0.0172(15) 0.0093(12) 0.0115(12) -0.0011(9) 0.0010(11) -0.0016(11)
Si6 0.0203(13) 0.0134(11) 0.0121(11) 0.0006(12) 0.0045(12) -0.0038(11)
Si7 0.0168(14) 0.0124(12) 0.0093(13) -0.0024(10) 0.0038(12) -0.0036(11)
Si8 0.0168(13) 0.0144(12) 0.0136(12) 0.0005(12) -0.0002(11) -0.0005(12)
Si9 0.0192(15) 0.0138(13) 0.0090(13) 0.0023(10) 0.0001(11) 0.0009(10)
Si10 0.0206(16) 0.0135(13) 0.0085(13) -0.0017(10) 0.0005(12) -0.0006(11)
Si11 0.0203(15) 0.0136(13) 0.0096(12) -0.0015(10) 0.0051(13) 0.0001(11)
Si12 0.0183(13) 0.0144(11) 0.0102(11) 0.0009(10) 0.0023(10) -0.0002(12)
Si13 0.0195(14) 0.0104(11) 0.0113(12) -0.0004(11) 0.0010(12) -0.0001(10)
Si14 0.0196(14) 0.0146(13) 0.0133(11) 0.0027(10) 0.0043(10) -0.0002(12)
Si15 0.0194(14) 0.0131(11) 0.0105(12) 0.0001(10) 0.0009(12) 0.0010(9)
Si16 0.0175(14) 0.0121(12) 0.0125(14) 0.0008(11) -0.0020(13) 0.0008(10)
Si17 0.0193(15) 0.0081(12) 0.0127(13) -0.0005(9) 0.0020(11) -0.0015(11)
Si18 0.0189(13) 0.0100(11) 0.0121(12) 0.0013(10) 0.0009(11) -0.0013(10)
Si19 0.0223(16) 0.0114(12) 0.0106(13) 0.0002(10) 0.0002(13) -0.0005(12)
Si20 0.0175(13) 0.0137(12) 0.0134(11) 0.0012(12) 0.0003(11) -0.0021(12)
Si21 0.0195(15) 0.0133(13) 0.0100(13) -0.0018(10) 0.0001(11) -0.0010(10)
Si22 0.0196(15) 0.0149(13) 0.0114(13) 0.0006(10) -0.0009(12) 0.0002(11)
Si23 0.0195(14) 0.0085(12) 0.0119(12) 0.0000(10) 0.0017(13) 0.0002(11)
Si24 0.0218(14) 0.0138(11) 0.0098(11) -0.0014(10) 0.0044(10) -0.0019(12)
O1 0.032(4) 0.018(3) 0.042(4) 0.009(4) 0.000(4) -0.007(3)
O2 0.019(3) 0.031(3) 0.023(3) 0.010(3) 0.001(3) -0.003(3)
O3 0.061(4) 0.011(3) 0.049(4) 0.004(3) 0.003(4) -0.001(3)
O4 0.014(3) 0.036(4) 0.018(3) 0.011(3) 0.005(3) 0.005(3)
O5 0.018(3) 0.012(3) 0.043(4) 0.004(3) 0.005(3) -0.003(3)
O6 0.032(4) 0.015(3) 0.058(5) -0.005(4) 0.009(4) 0.006(3)
O7 0.029(4) 0.020(4) 0.050(5) -0.010(3) -0.002(4) -0.016(3)
O8 0.022(4) 0.031(4) 0.039(4) -0.006(3) 0.021(3) -0.008(3)
O9 0.043(5) 0.014(3) 0.023(3) 0.001(3) 0.004(3) 0.004(3)
O10 0.023(4) 0.048(4) 0.022(4) 0.005(3) 0.014(3) 0.014(4)
O11 0.027(4) 0.016(3) 0.036(4) -0.009(3) -0.010(3) -0.005(3)
O12 0.035(4) 0.028(4) 0.046(4) -0.004(3) 0.001(4) 0.017(3)
O13 0.045(4) 0.072(5) 0.016(3) -0.007(4) -0.007(3) 0.009(4)
O14 0.035(4) 0.034(3) 0.016(3) -0.005(3) 0.003(3) 0.005(3)
O15 0.036(4) 0.045(4) 0.008(3) 0.000(3) 0.014(3) 0.018(3)
O16 0.046(5) 0.063(5) 0.022(4) 0.003(4) -0.018(4) 0.026(4)
O17 0.023(4) 0.038(4) 0.021(4) -0.002(3) 0.006(4) 0.001(3)
O18 0.017(3) 0.044(4) 0.014(3) 0.007(3) 0.006(3) -0.005(3)
O19 0.030(4) 0.050(5) 0.019(3) -0.007(3) -0.007(3) -0.008(4)
O20 0.022(3) 0.040(4) 0.021(3) 0.005(3) 0.009(3) 0.005(3)
O21 0.017(4) 0.012(3) 0.034(4) -0.002(3) 0.007(3) -0.004(2)
O22 0.029(4) 0.016(4) 0.038(4) 0.006(3) 0.001(4) 0.001(3)
O23 0.035(3) 0.042(3) 0.009(2) 0.000(4) 0.005(4) 0.007(3)
O24 0.034(3) 0.037(3) 0.011(2) 0.003(4) 0.003(3) -0.011(3)
O25 0.030(3) 0.028(3) 0.011(2) 0.003(3) 0.006(4) 0.001(2)
O26 0.020(3) 0.032(3) 0.007(2) -0.005(3) 0.002(4) -0.005(2)
O27 0.029(4) 0.024(4) 0.052(4) -0.001(4) 0.005(4) -0.018(3)
O28 0.014(3) 0.019(3) 0.041(4) -0.004(3) 0.005(3) -0.001(3)
O29 0.058(5) 0.014(3) 0.037(4) 0.004(3) 0.004(3) -0.004(3)
O30 0.014(3) 0.027(3) 0.046(4) 0.003(4) 0.009(4) 0.008(3)
O31 0.036(4) 0.017(3) 0.022(4) 0.005(3) -0.011(3) -0.013(3)
O32 0.034(4) 0.021(3) 0.037(4) 0.009(3) 0.003(4) 0.011(3)
O33 0.021(4) 0.014(3) 0.053(5) 0.003(3) 0.007(3) -0.006(3)
O34 0.016(3) 0.014(3) 0.041(4) -0.007(3) -0.003(3) 0.000(3)
O35 0.051(5) 0.004(3) 0.024(3) 0.002(3) -0.004(3) -0.003(3)
O36 0.031(5) 0.038(4) 0.046(5) -0.006(3) -0.019(4) 0.021(4)
O37 0.053(5) 0.019(3) 0.028(4) 0.004(3) 0.016(4) -0.007(3)
O38 0.038(4) 0.019(3) 0.038(4) -0.010(3) 0.006(3) 0.010(3)
O39 0.042(4) 0.079(5) 0.014(3) -0.002(4) 0.001(3) 0.005(4)
O40 0.062(5) 0.032(3) 0.010(3) 0.000(3) 0.004(4) -0.008(3)
O41 0.045(5) 0.027(4) 0.022(4) -0.003(3) -0.013(4) 0.015(3)
O42 0.028(4) 0.040(4) 0.020(3) -0.004(3) 0.008(3) 0.013(3)
O43 0.026(4) 0.047(4) 0.009(3) 0.004(3) -0.001(3) 0.010(3)
O44 0.028(4) 0.025(3) 0.020(3) 0.001(3) -0.012(3) -0.005(3)
O45 0.042(4) 0.025(4) 0.024(3) 0.006(3) 0.016(3) 0.002(3)
O46 0.027(4) 0.062(5) 0.020(3) 0.008(4) -0.011(3) 0.007(4)
O47 0.025(4) 0.018(3) 0.026(4) 0.006(3) 0.005(3) 0.000(3)
O48 0.023(4) 0.013(3) 0.045(5) -0.003(3) 0.000(4) 0.004(3)

loop_
_atom_type_symbol
_atom_type_description
_atom_type_scat_dispersion_real
_atom_type_scat_dispersion_imag
_atom_type_scat_source
C C 0.0033 0.0016 'International Tables Vol C Tables 4.2.6.8 and 6.1.1.4'
H H 0.0000 0.0000 'International Tables Vol C Tables 4.2.6.8 and 6.1.1.4'
O O 0.0106 0.0060 'International Tables Vol C Tables 4.2.6.8 and 6.1.1.4'
Si Si 0.0817 0.0704 'International Tables Vol C Tables 4.2.6.8 and 6.1.1.4'

loop_
_geom_angle_atom_site_label_1
_geom_angle_atom_site_label_2
_geom_angle_atom_site_label_3
_geom_angle
_geom_angle_site_symmetry_1
_geom_angle_site_symmetry_3
C101 C101 C102 141(7) 3_675 .
C101 C101 C102 32(5) 3_675 3_675
C102 C101 C102 172(2) . 3_675
C103 C102 C101 180.0 . .
C103 C102 C101 172.3(18) . 3_675
C101 C102 C101 7.7(18) . 3_675
C102 C103 C104 180.0 . .
C201 C201 C202 153(10) 3_676 3_676
C201 C201 C202 16(6) 3_676 .
C202 C201 C202 169(5) 3_676 .
C201 C202 C203 169(4) 3_676 .
C201 C202 C201 11(4) 3_676 .
C203 C202 C201 180(5) . .
C202 C203 C204 180(4) . .
C303 C302 C301 180.0 . .
C302 C303 C304 180.0 . .
C403 C402 C401 180.0 . .
C402 C403 C404 180.0(12) . .
O15 Si1 O16 110.3(4) . .
O15 Si1 O1 108.8(4) . .
O16 Si1 O1 110.0(4) . .
O15 Si1 O47 109.5(4) . 2
O16 Si1 O47 110.2(4) . 2
O1 Si1 O47 108.0(4) . 2
O6 Si2 O1 111.9(4) . .
O6 Si2 O13 109.2(4) . .
O1 Si2 O13 109.2(4) . .
O6 Si2 O2 108.9(4) . .
O1 Si2 O2 108.0(4) . .
O13 Si2 O2 109.7(4) . .
O3 Si3 O46 110.4(4) . .
O3 Si3 O2 110.0(4) . .
O46 Si3 O2 108.2(4) . .
O3 Si3 O45 109.2(4) . 4_565
O46 Si3 O45 109.7(4) . 4_565
O2 Si3 O45 109.4(4) . 4_565
O43 Si4 O42 109.9(4) 4_565 4_565
O43 Si4 O3 110.8(4) 4_565 .
O42 Si4 O3 107.7(4) 4_565 .
O43 Si4 O4 108.9(4) 4_565 .
O42 Si4 O4 110.1(4) 4_565 .
O3 Si4 O4 109.4(3) . .
O14 Si5 O5 109.8(4) . .
O14 Si5 O4 108.9(4) . .
O5 Si5 O4 109.8(4) . .
O14 Si5 O21 110.7(3) . .
O5 Si5 O21 107.0(4) . .
O4 Si5 O21 110.5(4) . .
O19 Si6 O18 108.6(4) . .
O19 Si6 O6 111.3(4) . .
O18 Si6 O6 109.6(4) . .
O19 Si6 O5 110.1(4) . .
O18 Si6 O5 109.0(4) . .
O6 Si6 O5 108.2(4) . .
O17 Si7 O48 111.1(4) . 2
O17 Si7 O23 107.4(4) . .
O48 Si7 O23 110.6(3) 2 .
O17 Si7 O7 109.9(4) . .
O48 Si7 O7 107.6(4) 2 .
O23 Si7 O7 110.2(3) . .
O13 Si8 O7 110.0(4) . .
O13 Si8 O8 109.6(4) . .
O7 Si8 O8 107.5(4) . .
O13 Si8 O12 108.3(4) . .
O7 Si8 O12 110.4(4) . .
O8 Si8 O12 111.1(4) . .
O8 Si9 O25 107.9(3) . .
O8 Si9 O9 109.2(4) . .
O25 Si9 O9 111.1(3) . .
O8 Si9 O44 110.0(4) . 4_565
O25 Si9 O44 109.1(3) . 4_565
O9 Si9 O44 109.4(4) . 4_565
O10 Si10 O9 109.7(4) . .
O10 Si10 O41 110.1(4) . 4_565
O9 Si10 O41 108.9(4) . 4_565
O10 Si10 O26 108.9(3) . .
O9 Si10 O26 110.8(3) . .
O41 Si10 O26 108.2(4) 4_565 .
O22 Si11 O10 108.9(4) . .
O22 Si11 O14 110.7(4) . .
O10 Si11 O14 107.8(4) . .
O22 Si11 O11 108.6(4) . .
O10 Si11 O11 110.8(4) . .
O14 Si11 O11 110.1(4) . .
O11 Si12 O20 109.8(4) . .
O11 Si12 O12 108.8(4) . .
O20 Si12 O12 108.3(4) . .
O11 Si12 O24 110.5(3) . .
O20 Si12 O24 106.9(3) . .
O12 Si12 O24 112.4(3) . .
O42 Si13 O21 109.2(4) . 2
O42 Si13 O27 109.6(4) . .
O21 Si13 O27 110.1(4) 2 .
O42 Si13 O41 109.4(4) . .
O21 Si13 O41 108.1(4) 2 .
O27 Si13 O41 110.4(4) . .
O39 Si14 O27 111.1(4) . .
O39 Si14 O28 111.2(4) . .
O27 Si14 O28 108.0(4) . .
O39 Si14 O32 108.9(4) . .
O27 Si14 O32 108.1(4) . .
O28 Si14 O32 109.5(3) . .
O29 Si15 O28 109.4(4) . .
O29 Si15 O20 109.9(4) . 4_566
O28 Si15 O20 107.9(4) . 4_566
O29 Si15 O19 109.0(4) . 4_566
O28 Si15 O19 110.1(4) . 4_566
O20 Si15 O19 110.5(4) 4_566 4_566
O30 Si16 O16 109.1(4) . 4_566
O30 Si16 O29 110.2(3) . .
O16 Si16 O29 110.4(4) 4_566 .
O30 Si16 O17 108.4(4) . 4_566
O16 Si16 O17 109.7(4) 4_566 4_566
O29 Si16 O17 109.1(4) . 4_566
O47 Si17 O40 111.2(3) . .
O47 Si17 O30 108.0(3) . .
O40 Si17 O30 108.4(4) . .
O47 Si17 O31 109.6(4) . .
O40 Si17 O31 109.5(4) . .
O30 Si17 O31 110.1(4) . .
O31 Si18 O44 106.9(4) . .
O31 Si18 O32 110.0(4) . .
O44 Si18 O32 110.1(4) . .
O31 Si18 O45 109.6(4) . .
O44 Si18 O45 110.2(4) . .
O32 Si18 O45 110.1(4) . .
O23 Si19 O33 110.5(3) . .
O23 Si19 O22 110.5(3) . 2
O33 Si19 O22 107.8(4) . 2
O23 Si19 O43 107.4(4) . .
O33 Si19 O43 110.7(4) . .
O22 Si19 O43 110.0(4) 2 .
O34 Si20 O38 109.3(4) . .
O34 Si20 O33 108.5(4) . .
O38 Si20 O33 110.7(4) . .
O34 Si20 O39 110.5(3) . .
O38 Si20 O39 108.6(4) . .
O33 Si20 O39 109.2(4) . .
O18 Si21 O25 107.6(3) 4_566 .
O18 Si21 O35 109.6(4) 4_566 .
O25 Si21 O35 110.2(3) . .
O18 Si21 O34 109.6(3) 4_566 .
O25 Si21 O34 111.9(3) . .
O35 Si21 O34 107.9(4) . .
O15 Si22 O26 108.2(3) 4_566 .
O15 Si22 O36 109.9(4) 4_566 .
O26 Si22 O36 109.7(3) . .
O15 Si22 O35 110.3(4) 4_566 .
O26 Si22 O35 110.5(3) . .
O36 Si22 O35 108.3(4) . .
O36 Si23 O37 111.0(4) . .
O36 Si23 O40 109.8(4) . .
O37 Si23 O40 108.7(4) . .
O36 Si23 O48 108.9(4) . .
O37 Si23 O48 107.7(4) . .
O40 Si23 O48 110.7(4) . .
O24 Si24 O38 108.8(3) . .
O24 Si24 O37 109.4(3) . .
O38 Si24 O37 109.4(4) . .
O24 Si24 O46 107.6(4) . 4_666
O38 Si24 O46 110.2(4) . 4_666
O37 Si24 O46 111.4(4) . 4_666
Si2 O1 Si1 146.9(5) . .
Si3 O2 Si2 147.5(4) . .
Si3 O3 Si4 162.7(5) . .
Si5 O4 Si4 148.9(4) . .
Si5 O5 Si6 147.8(4) . .
Si2 O6 Si6 161.4(5) . .
Si8 O7 Si7 158.0(5) . .
Si9 O8 Si8 153.3(5) . .
Si10 O9 Si9 150.8(4) . .
Si10 O10 Si11 156.9(5) . .
Si12 O11 Si11 154.8(5) . .
Si8 O12 Si12 168.6(5) . .
Si8 O13 Si2 163.3(5) . .
Si5 O14 Si11 160.4(4) . .
Si1 O15 Si22 149.3(5) . 4_665
Si16 O16 Si1 176.4(5) 4_665 .
Si7 O17 Si16 146.7(5) . 4_665
Si21 O18 Si6 142.7(4) 4_665 .
Si6 O19 Si15 168.3(5) . 4_665
Si12 O20 Si15 143.8(4) . 4_665
Si13 O21 Si5 146.2(4) 2_545 .
Si19 O22 Si11 151.7(5) 2_545 .
Si19 O23 Si7 155.0(3) . .
Si24 O24 Si12 149.1(3) . .
Si21 O25 Si9 151.9(3) . .
Si22 O26 Si10 145.6(3) . .
Si14 O27 Si13 154.2(5) . .
Si15 O28 Si14 149.5(4) . .
Si15 O29 Si16 163.2(5) . .
Si16 O30 Si17 158.0(5) . .
Si18 O31 Si17 148.3(5) . .
Si18 O32 Si14 157.7(5) . .
Si19 O33 Si20 151.7(5) . .
Si20 O34 Si21 148.1(4) . .
Si21 O35 Si22 151.3(4) . .
Si23 O36 Si22 160.9(5) . .
Si23 O37 Si24 152.7(5) . .
Si24 O38 Si20 156.3(5) . .
Si14 O39 Si20 166.5(5) . .
Si23 O40 Si17 161.4(4) . .
Si10 O41 Si13 150.2(5) 4_666 .
Si13 O42 Si4 160.0(5) . 4_666
Si4 O43 Si19 150.1(5) 4_666 .
Si18 O44 Si9 149.0(4) . 4_666
Si3 O45 Si18 154.6(5) 4_666 .
Si3 O46 Si24 154.0(5) . 4_565
Si17 O47 Si1 149.7(5) . 2_545
Si23 O48 Si7 148.2(5) . 2_545

loop_
_geom_bond_atom_site_label_1
_geom_bond_atom_site_label_2
_geom_bond_distance
_geom_bond_site_symmetry_2
C101 C101 0.37(6) 3_675
C101 C102 1.4600 .
C101 C102 1.76(5) 3_675
C102 C103 1.2100 .
C102 C101 1.76(5) 3_675
C103 C104 1.4600 .
C201 C201 0.62(4) 3_676
C201 C202 0.88(5) 3_676
C201 C202 1.4599 .
C202 C201 0.88(5) 3_676
C202 C203 1.2099 .
C203 C204 1.4599 .
C301 C302 1.4600 .
C302 C303 1.2100 .
C303 C304 1.4600 .
C401 C402 1.4600 .
C402 C403 1.2101 .
C403 C404 1.4600 .
Si1 O15 1.573(7) .
Si1 O16 1.584(7) .
Si1 O1 1.584(7) .
Si1 O47 1.592(7) 2
Si2 O6 1.572(7) .
Si2 O1 1.582(7) .
Si2 O13 1.586(7) .
Si2 O2 1.594(6) .
Si3 O3 1.573(7) .
Si3 O46 1.575(7) .
Si3 O2 1.580(7) .
Si3 O45 1.585(7) 4_565
Si4 O43 1.583(7) 4_565
Si4 O42 1.587(7) 4_565
Si4 O3 1.592(7) .
Si4 O4 1.596(7) .
Si5 O14 1.579(8) .
Si5 O5 1.582(7) .
Si5 O4 1.591(6) .
Si5 O21 1.592(6) .
Si6 O19 1.579(7) .
Si6 O18 1.584(7) .
Si6 O6 1.590(7) .
Si6 O5 1.593(6) .
Si7 O17 1.574(7) .
Si7 O48 1.592(7) 2
Si7 O23 1.593(8) .
Si7 O7 1.596(7) .
Si8 O13 1.572(7) .
Si8 O7 1.578(7) .
Si8 O8 1.580(7) .
Si8 O12 1.585(7) .
Si9 O8 1.568(7) .
Si9 O25 1.590(7) .
Si9 O9 1.597(7) .
Si9 O44 1.598(7) 4_565
Si10 O10 1.576(7) .
Si10 O9 1.588(7) .
Si10 O41 1.590(7) 4_565
Si10 O26 1.603(7) .
Si11 O22 1.586(7) .
Si11 O10 1.589(7) .
Si11 O14 1.590(8) .
Si11 O11 1.596(7) .
Si12 O11 1.570(7) .
Si12 O20 1.583(7) .
Si12 O12 1.591(7) .
Si12 O24 1.605(7) .
Si13 O42 1.582(7) .
Si13 O21 1.583(6) 2
Si13 O27 1.595(7) .
Si13 O41 1.599(7) .
Si14 O39 1.565(7) .
Si14 O27 1.574(7) .
Si14 O28 1.593(7) .
Si14 O32 1.595(6) .
Si15 O29 1.573(7) .
Si15 O28 1.578(6) .
Si15 O20 1.586(7) 4_566
Si15 O19 1.589(7) 4_566
Si16 O30 1.572(6) .
Si16 O16 1.584(7) 4_566
Si16 O29 1.589(7) .
Si16 O17 1.597(7) 4_566
Si17 O47 1.578(7) .
Si17 O40 1.589(7) .
Si17 O30 1.591(7) .
Si17 O31 1.608(6) .
Si18 O31 1.572(6) .
Si18 O44 1.584(7) .
Si18 O32 1.592(6) .
Si18 O45 1.596(7) .
Si19 O23 1.576(8) .
Si19 O33 1.576(7) .
Si19 O22 1.582(7) 2
Si19 O43 1.604(7) .
Si20 O34 1.577(7) .
Si20 O38 1.587(6) .
Si20 O33 1.590(7) .
Si20 O39 1.597(7) .
Si21 O18 1.577(6) 4_566
Si21 O25 1.586(7) .
Si21 O35 1.600(7) .
Si21 O34 1.612(7) .
Si22 O15 1.578(7) 4_566
Si22 O26 1.586(8) .
Si22 O36 1.587(8) .
Si22 O35 1.601(7) .
Si23 O36 1.571(8) .
Si23 O37 1.579(7) .
Si23 O40 1.585(7) .
Si23 O48 1.587(7) .
Si24 O24 1.569(7) .
Si24 O38 1.582(7) .
Si24 O37 1.595(7) .
Si24 O46 1.606(7) 4_666
O15 Si22 1.578(7) 4_665
O16 Si16 1.584(7) 4_665
O17 Si16 1.597(7) 4_665
O18 Si21 1.577(6) 4_665
O19 Si15 1.589(7) 4_665
O20 Si15 1.586(7) 4_665
O21 Si13 1.583(6) 2_545
O22 Si19 1.582(7) 2_545
O41 Si10 1.590(7) 4_666
O42 Si4 1.587(7) 4_666
O43 Si4 1.583(7) 4_666
O44 Si9 1.598(7) 4_666
O45 Si3 1.585(7) 4_666
O46 Si24 1.606(7) 4_565
O47 Si1 1.592(7) 2_545
O48 Si7 1.592(7) 2_545
